data_2103050
loop_
_publ_author_name
'Kl\"osener, J.'
'Swenson, D. C.'
'Robertson, L. W.'
'Luthe, G.'

_publ_section_title
;
 Effects of fluoro substitution on 4-bromodiphenyl ether (PBDE 3)
;
_journal_issue 1
_journal_name_full 'Acta Crystallographica Section B'
_journal_page_first 108
_journal_page_last 119
_journal_paper_doi 10.1107/S0108768107067079
_journal_volume 64
_journal_year 2008
_chemical_formula_moiety 'C12 H8 Br F O'
_chemical_formula_sum 'C12 H8 Br F O'
_chemical_formula_weight 267.09
_chemical_name_systematic
;
 ?
;
_space_group_IT_number 14
_symmetry_cell_setting monoclinic
_symmetry_space_group_name_Hall '-P 2yn'
_symmetry_space_group_name_H-M 'P 1 21/n 1'
_atom_sites_solution_hydrogens geom
_atom_sites_solution_primary direct
_atom_sites_solution_secondary difmap
_audit_creation_method SHELXL-97
_cell_angle_alpha 90.00
_cell_angle_beta 94.030(5)
_cell_angle_gamma 90.00
_cell_formula_units_Z 4
_cell_length_a 5.9477(7)
_cell_length_b 9.0635(10)
_cell_length_c 19.481(2)
_cell_measurement_reflns_used 4604
_cell_measurement_temperature 150(2)
_cell_measurement_theta_max 27.5
_cell_measurement_theta_min 1.0
_cell_volume 1047.6(2)
_computing_cell_refinement 'HKL Scalepack (Otwinowski & Minor,1997)'
_computing_data_collection 'Collect (Nonius BV, 1997-2000)'
_computing_data_reduction 'HKL Denzo, Scalepack (Otwinowski & Minor,1997)'
_computing_molecular_graphics 'SHELXTL v6.1 (Sheldrick, 1997)'
_computing_publication_material 'SHELXTL v6.1 (Sheldrick, 1997)'
_computing_structure_refinement 'SHELXTL v6.1 (Sheldrick, 1997)'
_computing_structure_solution 'SHELXTL v6.1 (Sheldrick, 1997)'
_diffrn_ambient_temperature 150(2)
_diffrn_detector_area_resol_mean 9
_diffrn_measured_fraction_theta_full 0.999
_diffrn_measured_fraction_theta_max 0.999
_diffrn_measurement_device_type 'Nonius KappaCCD'
_diffrn_measurement_method 'CCD phi and omega scans'
_diffrn_radiation_monochromator graphite
_diffrn_radiation_source 'fine-focus sealed tube'
_diffrn_radiation_type MoK\a
_diffrn_radiation_wavelength 0.71073
_diffrn_reflns_av_R_equivalents 0.0421
_diffrn_reflns_av_sigmaI/netI 0.0286
_diffrn_reflns_limit_h_max 7
_diffrn_reflns_limit_h_min -7
_diffrn_reflns_limit_k_max 11
_diffrn_reflns_limit_k_min -11
_diffrn_reflns_limit_l_max 24
_diffrn_reflns_limit_l_min -25
_diffrn_reflns_number 21638
_diffrn_reflns_theta_full 27.45
_diffrn_reflns_theta_max 27.5
_diffrn_reflns_theta_min 3.1
_diffrn_standards_number 0
_exptl_absorpt_coefficient_mu 3.905
_exptl_absorpt_correction_T_max 0.7717
_exptl_absorpt_correction_T_min 0.3184
_exptl_absorpt_correction_type multi-scan
_exptl_absorpt_process_details 'HKL Scalepack (Otwinowski & Minor,1997)'
_exptl_crystal_colour colorless
_exptl_crystal_density_diffrn 1.694
_exptl_crystal_density_method 'not measured'
_exptl_crystal_description needle
_exptl_crystal_F_000 528
_exptl_crystal_size_max 0.38
_exptl_crystal_size_mid 0.08
_exptl_crystal_size_min 0.07
_refine_diff_density_max 0.510
_refine_diff_density_min -0.507
_refine_ls_extinction_method none
_refine_ls_goodness_of_fit_ref 1.031
_refine_ls_hydrogen_treatment constr
_refine_ls_matrix_type full
_refine_ls_number_parameters 136
_refine_ls_number_reflns 2390
_refine_ls_number_restraints 0
_refine_ls_restrained_S_all 1.031
_refine_ls_R_factor_all 0.0407
_refine_ls_R_factor_gt 0.0293
_refine_ls_shift/su_max 0.001
_refine_ls_shift/su_mean 0.000
_refine_ls_structure_factor_coef Fsqd
_refine_ls_weighting_details 'calc w=1/[\s^2^(Fo^2^)+(0.0449P)^2^+0.3505P] where P=(Fo^2^+2Fc^2^)/3'
_refine_ls_weighting_scheme calc
_refine_ls_wR_factor_gt 0.0748
_refine_ls_wR_factor_ref 0.0815
_reflns_number_gt 1891
_reflns_number_total 2390
_reflns_threshold_expression >2sigma(I)
_cod_data_source_file bk5067.cif
_cod_data_source_block BDE3-3primeF
_cod_depositor_comments
;
The following automatic conversions were performed:
'_symmetry_cell_setting' value 'Monoclinic' changed to 'monoclinic'
according to '/home/saulius/struct/CIF-dictionaries/cif_core.dic'
dictionary named 'cif_core.dic' version 2.4.1 from 2010-06-29.

Automatic conversion script
Id: cif_fix_enum 1527 2010-12-29 10:47:43Z saulius 

The following automatic conversions were performed:

'_symmetry_cell_setting' value 'Monoclinic' changed to 'monoclinic'
according to /home/saulius/struct/CIF-dictionaries/cif_core.dic
dictionary named 'cif_core.dic' version 2.4.1 from 2010-06-29.

Automatic conversion script
Id: cif_fix_values 1715 2011-07-08 13:25:40Z adriana 
;
_cod_original_sg_symbol_Hall ' -P 2yn '
_cod_original_sg_symbol_H-M ' P 21/n '
_cod_database_code 2103050

loop_
_symmetry_equiv_pos_as_xyz
'x, y, z'
'-x+1/2, y+1/2, -z+1/2'
'-x, -y, -z'
'x-1/2, -y-1/2, z-1/2'

loop_
_atom_site_type_symbol
_atom_site_label
_atom_site_fract_x
_atom_site_fract_y
_atom_site_fract_z
_atom_site_U_iso_or_equiv
_atom_site_adp_type
_atom_site_calc_flag
_atom_site_refinement_flags
_atom_site_occupancy
C C1 0.6770(4) 0.6805(2) 0.62281(11) 0.0284(4) Uani d . 1
C C2 0.4858(4) 0.7313(2) 0.58579(11) 0.0339(5) Uani d . 1
H H2 0.4546 0.7022 0.5392 0.041 Uiso calc R 1
C C3 0.3401(4) 0.8250(2) 0.61713(11) 0.0336(5) Uani d . 1
H H3 0.2075 0.8605 0.5925 0.040 Uiso calc R 1
C C4 0.3905(3) 0.8660(2) 0.68479(10) 0.0264(4) Uani d . 1
Br Br1 0.19567(4) 0.99890(2) 0.727610(11) 0.03544(10) Uani d . 1
C C5 0.5799(4) 0.8145(2) 0.72189(11) 0.0319(5) Uani d . 1
H H5 0.6108 0.8432 0.7685 0.038 Uiso calc R 1
C C6 0.7248(4) 0.7206(2) 0.69057(11) 0.0322(5) Uani d . 1
H H6 0.8561 0.6840 0.7155 0.039 Uiso calc R 1
O O1 0.8308(3) 0.59279(16) 0.59072(8) 0.0343(4) Uani d . 1
C C1' 0.7969(4) 0.4418(2) 0.58983(10) 0.0257(4) Uani d . 1
C C2' 0.9690(4) 0.3600(2) 0.56347(10) 0.0285(4) Uani d . 1
H H2' 1.0993 0.4063 0.5478 0.034 Uiso calc R 1
C C3' 0.9427(4) 0.2091(2) 0.56099(11) 0.0313(5) Uani d . 1
F F1 1.1102(2) 0.12924(14) 0.53441(8) 0.0469(4) Uani d . 1
C C4' 0.7600(4) 0.1359(2) 0.58360(11) 0.0358(5) Uani d . 1
H H4' 0.7491 0.0314 0.5813 0.043 Uiso calc R 1
C C5' 0.5923(4) 0.2205(3) 0.60989(11) 0.0332(5) Uani d . 1
H H5' 0.4640 0.1730 0.6262 0.040 Uiso calc R 1
C C6' 0.6077(4) 0.3742(2) 0.61292(10) 0.0276(4) Uani d . 1
H H6' 0.4907 0.4312 0.6305 0.033 Uiso calc R 1

loop_
_atom_site_aniso_label
_atom_site_aniso_U_11
_atom_site_aniso_U_22
_atom_site_aniso_U_33
_atom_site_aniso_U_12
_atom_site_aniso_U_13
_atom_site_aniso_U_23
C1 0.0305(11) 0.0223(10) 0.0332(10) 0.0003(8) 0.0086(9) -0.0002(8)
C2 0.0409(12) 0.0358(11) 0.0246(10) 0.0046(10) -0.0008(9) -0.0041(9)
C3 0.0311(11) 0.0375(12) 0.0314(11) 0.0053(9) -0.0034(9) -0.0001(9)
C4 0.0291(10) 0.0228(9) 0.0281(10) -0.0016(8) 0.0071(8) -0.0007(8)
Br1 0.03496(16) 0.03472(15) 0.03812(16) 0.00202(9) 0.01294(10) -0.00459(8)
C5 0.0338(12) 0.0341(11) 0.0273(10) -0.0009(9) -0.0022(8) -0.0041(9)
C6 0.0299(11) 0.0315(10) 0.0344(11) 0.0030(9) -0.0030(9) 0.0004(9)
O1 0.0339(8) 0.0257(7) 0.0454(9) -0.0014(6) 0.0170(7) -0.0020(6)
C1' 0.0307(11) 0.0255(10) 0.0207(9) -0.0003(9) 0.0008(8) 0.0001(8)
C2' 0.0250(10) 0.0327(11) 0.0279(10) 0.0024(8) 0.0019(8) 0.0011(8)
C3' 0.0286(11) 0.0312(11) 0.0333(11) 0.0083(9) -0.0037(9) -0.0041(8)
F1 0.0375(8) 0.0367(7) 0.0663(9) 0.0114(6) 0.0035(7) -0.0104(7)
C4' 0.0381(13) 0.0261(10) 0.0421(12) -0.0010(9) -0.0052(10) 0.0001(9)
C5' 0.0322(11) 0.0341(11) 0.0324(11) -0.0071(9) -0.0025(9) 0.0020(9)
C6' 0.0285(11) 0.0321(11) 0.0223(9) 0.0000(8) 0.0026(8) 0.0007(8)

loop_
_atom_type_symbol
_atom_type_description
_atom_type_scat_dispersion_real
_atom_type_scat_dispersion_imag
_atom_type_scat_source
C C 0.0033 0.0016 'International Tables Vol C Tables 4.2.6.8 and 6.1.1.4'
H H 0.0000 0.0000 'International Tables Vol C Tables 4.2.6.8 and 6.1.1.4'
O O 0.0106 0.0060 'International Tables Vol C Tables 4.2.6.8 and 6.1.1.4'
F F 0.0171 0.0103 'International Tables Vol C Tables 4.2.6.8 and 6.1.1.4'
Br Br -0.2901 2.4595 'International Tables Vol C Tables 4.2.6.8 and 6.1.1.4'

loop_
_geom_angle_atom_site_label_1
_geom_angle_atom_site_label_2
_geom_angle_atom_site_label_3
_geom_angle
_geom_angle_publ_flag
C6 C1 C2 121.24(19) yes
C6 C1 O1 118.8(2) yes
C2 C1 O1 119.88(18) yes
C1 C2 C3 119.45(19) yes
C1 C2 H2 120.3 ?
C3 C2 H2 120.3 ?
C4 C3 C2 119.0(2) yes
C4 C3 H3 120.5 ?
C2 C3 H3 120.5 ?
C5 C4 C3 121.63(19) yes
C5 C4 Br1 119.01(15) yes
C3 C4 Br1 119.35(16) yes
C4 C5 C6 119.29(19) yes
C4 C5 H5 120.4 ?
C6 C5 H5 120.4 ?
C1 C6 C5 119.4(2) yes
C1 C6 H6 120.3 ?
C5 C6 H6 120.3 ?
C1' O1 C1 118.05(15) yes
O1 C1' C6' 123.73(18) yes
O1 C1' C2' 114.91(17) yes
C6' C1' C2' 121.35(19) yes
C3' C2' C1' 117.2(2) yes
C3' C2' H2' 121.4 ?
C1' C2' H2' 121.4 ?
F1 C3' C4' 118.82(19) yes
F1 C3' C2' 117.15(19) yes
C4' C3' C2' 124.0(2) yes
C3' C4' C5' 117.3(2) yes
C3' C4' H4' 121.4 ?
C5' C4' H4' 121.4 ?
C4' C5' C6' 121.4(2) yes
C4' C5' H5' 119.3 ?
C6' C5' H5' 119.3 ?
C1' C6' C5' 118.7(2) yes
C1' C6' H6' 120.6 ?
C5' C6' H6' 120.6 ?

loop_
_geom_bond_atom_site_label_1
_geom_bond_atom_site_label_2
_geom_bond_distance
_geom_bond_publ_flag
C1 C6 1.379(3) yes
C1 C2 1.382(3) yes
C1 O1 1.393(2) yes
C2 C3 1.386(3) yes
C2 H2 0.9500 ?
C3 C4 1.382(3) yes
C3 H3 0.9500 ?
C4 C5 1.376(3) yes
C4 Br1 1.9041(19) yes
C5 C6 1.384(3) yes
C5 H5 0.9500 ?
C6 H6 0.9500 ?
O1 C1' 1.384(3) yes
C1' C6' 1.384(3) yes
C1' C2' 1.391(3) yes
C2' C3' 1.377(3) yes
C2' H2' 0.9500 ?
C3' F1 1.362(2) yes
C3' C4' 1.371(3) yes
C4' C5' 1.385(3) yes
C4' H4' 0.9500 ?
C5' C6' 1.397(3) yes
C5' H5' 0.9500 ?
C6' H6' 0.9500 ?

loop_
_geom_torsion_atom_site_label_1
_geom_torsion_atom_site_label_2
_geom_torsion_atom_site_label_3
_geom_torsion_atom_site_label_4
_geom_torsion
C6 C1 C2 C3 0.4(3)
O1 C1 C2 C3 -176.51(19)
C1 C2 C3 C4 0.3(3)
C2 C3 C4 C5 -0.9(3)
C2 C3 C4 Br1 178.31(16)
C3 C4 C5 C6 0.6(3)
Br1 C4 C5 C6 -178.54(16)
C2 C1 C6 C5 -0.6(3)
O1 C1 C6 C5 176.31(18)
C4 C5 C6 C1 0.1(3)
C6 C1 O1 C1' 94.9(2)
C2 C1 O1 C1' -88.1(2)
C1 O1 C1' C6' 6.6(3)
C1 O1 C1' C2' -173.55(18)
O1 C1' C2' C3' -179.55(18)
C6' C1' C2' C3' 0.3(3)
C1' C2' C3' F1 179.24(17)
C1' C2' C3' C4' -0.9(3)
F1 C3' C4' C5' -179.58(19)
C2' C3' C4' C5' 0.6(3)
C3' C4' C5' C6' 0.3(3)
O1 C1' C6' C5' -179.64(18)
C2' C1' C6' C5' 0.5(3)
C4' C5' C6' C1' -0.8(3)

loop_
_cod_related_entry_id
_cod_related_entry_database
_cod_related_entry_code
1 ChemSpider 11487537
